data_4119739
loop_
_publ_author_name
'Hongyin Gao'
'Daniel H. Ess'
'Muhammed Yousufuddin'
'L\'aszl\'o K\"urti'

_publ_section_title
;
 Transition-Metal-Free Direct Arylation: Synthesis of Halogenated
 2-Amino-2'-hydroxy-1,1'-biaryls and Mechanism by DFT Calculations
;
_journal_name_full 'Journal of the American Chemical Society'
_journal_page_first 7086
_journal_page_last 7089
_journal_paper_doi 10.1021/ja400897u
_journal_volume 135
_journal_year 2013
_chemical_formula_sum 'C12 H10 Br N O'
_chemical_formula_weight 264.12
_chemical_name_systematic
; 
 ? 
;
_space_group_IT_number 14
_symmetry_cell_setting monoclinic
_symmetry_space_group_name_Hall '-P 2ybc'
_symmetry_space_group_name_H-M 'P 1 21/c 1'
_atom_sites_solution_hydrogens geom
_atom_sites_solution_primary direct
_atom_sites_solution_secondary difmap
_audit_creation_method SHELXL-97
_cell_angle_alpha 90.00
_cell_angle_beta 100.364(6)
_cell_angle_gamma 90.00
_cell_formula_units_Z 4
_cell_length_a 4.6597(12)
_cell_length_b 13.388(3)
_cell_length_c 16.692(4)
_cell_measurement_reflns_used 4421
_cell_measurement_temperature 100(2)
_cell_measurement_theta_max 28.17
_cell_measurement_theta_min 2.48
_cell_volume 1024.3(4)
_computing_cell_refinement 'Bruker SAINT'
_computing_data_collection 'Bruker SMART'
_computing_data_reduction 'Bruker SAINT'
_computing_molecular_graphics 'Bruker SHELXTL'
_computing_publication_material 'Bruker SHELXTL'
_computing_structure_refinement 'SHELXL-97 (Sheldrick, 2008)'
_computing_structure_solution 'SHELXS-97 (Sheldrick, 2008)'
_diffrn_ambient_temperature 100(2)
_diffrn_measured_fraction_theta_full 0.999
_diffrn_measured_fraction_theta_max 0.999
_diffrn_measurement_device_type 'Bruker SMART APEX CCD'
_diffrn_measurement_method '\f and \w scans'
_diffrn_radiation_monochromator graphite
_diffrn_radiation_source 'fine-focus sealed tube'
_diffrn_radiation_type MoK\a
_diffrn_radiation_wavelength 0.71073
_diffrn_reflns_av_R_equivalents 0.0553
_diffrn_reflns_av_sigmaI/netI 0.0486
_diffrn_reflns_limit_h_max 6
_diffrn_reflns_limit_h_min -6
_diffrn_reflns_limit_k_max 17
_diffrn_reflns_limit_k_min -17
_diffrn_reflns_limit_l_max 22
_diffrn_reflns_limit_l_min -21
_diffrn_reflns_number 9601
_diffrn_reflns_theta_full 28.29
_diffrn_reflns_theta_max 28.29
_diffrn_reflns_theta_min 1.96
_exptl_absorpt_coefficient_mu 3.982
_exptl_absorpt_correction_T_max 0.745
_exptl_absorpt_correction_T_min 0.360
_exptl_absorpt_correction_type multi-scan
_exptl_absorpt_process_details SADABS
_exptl_crystal_colour colorless
_exptl_crystal_density_diffrn 1.713
_exptl_crystal_description needle
_exptl_crystal_F_000 528
_exptl_crystal_size_max 0.30
_exptl_crystal_size_mid 0.10
_exptl_crystal_size_min 0.05
_refine_diff_density_max 1.428
_refine_diff_density_min -1.353
_refine_diff_density_rms 0.139
_refine_ls_extinction_method none
_refine_ls_goodness_of_fit_ref 1.067
_refine_ls_hydrogen_treatment mixed
_refine_ls_matrix_type full
_refine_ls_number_parameters 136
_refine_ls_number_reflns 2538
_refine_ls_number_restraints 0
_refine_ls_restrained_S_all 1.067
_refine_ls_R_factor_all 0.0468
_refine_ls_R_factor_gt 0.0397
_refine_ls_shift/su_max 0.000
_refine_ls_shift/su_mean 0.000
_refine_ls_structure_factor_coef Fsqd
_refine_ls_weighting_details 'calc w=1/[\s^2^(Fo^2^)+(0.0625P)^2^+0.4748P] where P=(Fo^2^+2Fc^2^)/3'
_refine_ls_weighting_scheme calc
_refine_ls_wR_factor_gt 0.1019
_refine_ls_wR_factor_ref 0.1083
_reflns_number_gt 2185
_reflns_number_total 2538
_reflns_threshold_expression >2sigma(I)
_cod_data_source_file ja400897u_si_002.cif
_cod_data_source_block laszlo7m
_cod_database_code 4119739

loop_
_symmetry_equiv_pos_as_xyz
'x, y, z'
'-x, y+1/2, -z+1/2'
'-x, -y, -z'
'x, -y-1/2, z-1/2'

loop_
_atom_site_label
_atom_site_type_symbol
_atom_site_fract_x
_atom_site_fract_y
_atom_site_fract_z
_atom_site_U_iso_or_equiv
_atom_site_adp_type
_atom_site_occupancy
_atom_site_symmetry_multiplicity
_atom_site_calc_flag
_atom_site_refinement_flags
Br1 Br 0.18811(5) 0.839719(18) 0.391644(15) 0.02135(13) Uani 1 1 d .
O1 O -0.1372(4) 0.52314(13) 0.56873(12) 0.0187(4) Uani 1 1 d .
H1O H -0.1787 0.4676 0.5494 0.028 Uiso 1 1 d R
N1 N 0.3823(5) 0.65504(14) 0.50060(14) 0.0164(4) Uani 1 1 d .
H1N H 0.5030 0.6258 0.5333 0.020 Uiso 1 1 d R
H2N H 0.4604 0.6825 0.4642 0.020 Uiso 1 1 d R
C1 C 0.0927(5) 0.80798(19) 0.49525(15) 0.0171(5) Uani 1 1 d .
C2 C -0.0852(5) 0.8738(2) 0.52834(17) 0.0198(5) Uani 1 1 d .
H2 H -0.1651 0.9292 0.4988 0.024 Uiso 1 1 calc R
C3 C -0.1422(6) 0.8560(2) 0.60597(17) 0.0213(6) Uani 1 1 d .
H3 H -0.2556 0.9004 0.6297 0.026 Uiso 1 1 calc R
C4 C -0.0269(5) 0.77060(19) 0.64785(17) 0.0198(5) Uani 1 1 d .
H4 H -0.0623 0.7592 0.7002 0.024 Uiso 1 1 calc R
C5 C 0.1399(5) 0.70195(18) 0.61330(15) 0.0166(5) Uani 1 1 d .
C6 C 0.2087(5) 0.72203(18) 0.53615(15) 0.0165(5) Uani 1 1 d .
C7 C 0.2441(5) 0.60658(18) 0.65557(15) 0.0151(5) Uani 1 1 d .
C8 C 0.4797(5) 0.6021(2) 0.72016(17) 0.0193(5) Uani 1 1 d .
H8 H 0.5672 0.6612 0.7413 0.023 Uiso 1 1 calc R
C9 C 0.5867(5) 0.5122(2) 0.75368(17) 0.0210(5) Uani 1 1 d .
H9 H 0.7438 0.5109 0.7968 0.025 Uiso 1 1 calc R
C10 C 0.4568(5) 0.42366(19) 0.72213(17) 0.0205(5) Uani 1 1 d .
H10 H 0.5324 0.3628 0.7428 0.025 Uiso 1 1 calc R
C11 C 0.2141(5) 0.42555(19) 0.65972(16) 0.0181(5) Uani 1 1 d .
H11 H 0.1248 0.3663 0.6397 0.022 Uiso 1 1 calc R
C12 C 0.1066(5) 0.51684(18) 0.62757(16) 0.0167(5) Uani 1 1 d .

loop_
_atom_site_aniso_label
_atom_site_aniso_U_11
_atom_site_aniso_U_22
_atom_site_aniso_U_33
_atom_site_aniso_U_23
_atom_site_aniso_U_13
_atom_site_aniso_U_12
Br1 0.02311(18) 0.01860(18) 0.02143(19) 0.00432(9) 0.00156(11) 0.00115(9)
O1 0.0152(8) 0.0132(8) 0.0251(10) -0.0019(7) -0.0038(7) 0.0009(7)
N1 0.0149(10) 0.0140(10) 0.0201(11) 0.0027(8) 0.0026(8) 0.0030(7)
C1 0.0149(11) 0.0157(11) 0.0197(12) 0.0010(10) 0.0001(9) -0.0017(9)
C2 0.0142(11) 0.0137(11) 0.0298(14) -0.0007(10) -0.0009(10) 0.0003(9)
C3 0.0180(12) 0.0157(12) 0.0307(16) -0.0026(10) 0.0059(11) -0.0021(9)
C4 0.0168(11) 0.0183(12) 0.0245(13) -0.0038(10) 0.0044(10) -0.0020(9)
C5 0.0126(10) 0.0135(11) 0.0229(13) -0.0009(10) 0.0011(9) -0.0033(9)
C6 0.0113(10) 0.0154(11) 0.0218(12) -0.0024(9) 0.0004(9) -0.0016(8)
C7 0.0137(11) 0.0149(11) 0.0171(12) -0.0004(9) 0.0036(9) -0.0010(8)
C8 0.0159(11) 0.0195(12) 0.0214(13) -0.0006(10) 0.0004(9) -0.0049(9)
C9 0.0149(11) 0.0258(13) 0.0208(13) 0.0021(11) -0.0009(9) -0.0015(10)
C10 0.0183(12) 0.0184(12) 0.0246(13) 0.0058(10) 0.0030(10) 0.0016(10)
C11 0.0169(11) 0.0149(11) 0.0224(13) -0.0003(10) 0.0028(9) -0.0009(9)
C12 0.0127(10) 0.0182(11) 0.0187(12) 0.0009(10) 0.0021(9) 0.0004(9)

loop_
_atom_type_symbol
_atom_type_description
_atom_type_scat_dispersion_real
_atom_type_scat_dispersion_imag
_atom_type_scat_source
C C 0.0033 0.0016 'International Tables Vol C Tables 4.2.6.8 and 6.1.1.4'
H H 0.0000 0.0000 'International Tables Vol C Tables 4.2.6.8 and 6.1.1.4'
Br Br -0.2901 2.4595 'International Tables Vol C Tables 4.2.6.8 and 6.1.1.4'
N N 0.0061 0.0033 'International Tables Vol C Tables 4.2.6.8 and 6.1.1.4'
O O 0.0106 0.0060 'International Tables Vol C Tables 4.2.6.8 and 6.1.1.4'

loop_
_geom_angle_atom_site_label_1
_geom_angle_atom_site_label_2
_geom_angle_atom_site_label_3
_geom_angle
C12 O1 H1O 109.5
C6 N1 H1N 113.9
C6 N1 H2N 112.3
H1N N1 H2N 111.0
C2 C1 C6 122.3(2)
C2 C1 Br1 118.11(19)
C6 C1 Br1 119.58(19)
C3 C2 C1 119.3(2)
C3 C2 H2 120.4
C1 C2 H2 120.4
C2 C3 C4 119.1(2)
C2 C3 H3 120.4
C4 C3 H3 120.4
C5 C4 C3 121.7(2)
C5 C4 H4 119.1
C3 C4 H4 119.1
C4 C5 C6 119.2(2)
C4 C5 C7 121.7(2)
C6 C5 C7 119.1(2)
C1 C6 C5 118.2(2)
C1 C6 N1 121.3(2)
C5 C6 N1 120.4(2)
C8 C7 C12 118.0(2)
C8 C7 C5 123.0(2)
C12 C7 C5 118.9(2)
C9 C8 C7 121.8(2)
C9 C8 H8 119.1
C7 C8 H8 119.1
C8 C9 C10 119.2(2)
C8 C9 H9 120.4
C10 C9 H9 120.4
C9 C10 C11 120.5(2)
C9 C10 H10 119.8
C11 C10 H10 119.8
C12 C11 C10 119.5(2)
C12 C11 H11 120.3
C10 C11 H11 120.3
O1 C12 C11 121.8(2)
O1 C12 C7 117.3(2)
C11 C12 C7 120.9(2)

loop_
_geom_bond_atom_site_label_1
_geom_bond_atom_site_label_2
_geom_bond_distance
Br1 C1 1.909(3)
O1 C12 1.364(3)
O1 H1O 0.8199
N1 C6 1.408(3)
N1 H1N 0.8113
N1 H2N 0.8457
C1 C2 1.391(4)
C1 C6 1.396(3)
C2 C3 1.389(4)
C2 H2 0.9300
C3 C4 1.396(4)
C3 H3 0.9300
C4 C5 1.394(3)
C4 H4 0.9300
C5 C6 1.408(4)
C5 C7 1.497(3)
C7 C8 1.395(3)
C7 C12 1.402(3)
C8 C9 1.381(4)
C8 H8 0.9300
C9 C10 1.391(4)
C9 H9 0.9300
C10 C11 1.393(4)
C10 H10 0.9300
C11 C12 1.391(3)
C11 H11 0.9300
